data_7238248
loop_
_publ_author_name
'Zhang, Chun'
'Chen, Chuan-Feng'

_publ_section_title
;
 Synthesis and analysis of hydroxyl substituted triptycene adducts: the
 competitive recognition between the hydroxyl substituted triptycenes with
 4, 4&#x2032;-bipyridine and solvent molecules
;
_journal_issue 10
_journal_name_full CrystEngComm
_journal_page_first 3255
_journal_paper_doi 10.1039/c002943b
_journal_volume 12
_journal_year 2010
_chemical_absolute_configuration unk
_chemical_formula_moiety 'C26 H26 O5'
_chemical_formula_sum 'C26 H26 O5'
_chemical_formula_weight 418.47
_space_group_IT_number 4
_space_group_name_Hall 'P 2yb'
_space_group_name_H-M_alt 'P 1 21 1'
_symmetry_cell_setting monoclinic
_symmetry_space_group_name_H-M 'P 1 21 1'
_atom_sites_solution_hydrogens geom
_atom_sites_solution_primary direct
_atom_sites_solution_secondary difmap
_audit_creation_method SHELXL-97
_cell_angle_alpha 90.00
_cell_angle_beta 102.935(3)
_cell_angle_gamma 90.00
_cell_formula_units_Z 2
_cell_length_a 10.7093(7)
_cell_length_b 8.1477(4)
_cell_length_c 12.8858(8)
_cell_measurement_reflns_used 3666
_cell_measurement_temperature 113(2)
_cell_measurement_theta_max 28.7
_cell_measurement_theta_min 1.6
_cell_volume 1095.83(11)
_computing_cell_refinement CrystalClear
_computing_data_collection CrystalClear
_computing_data_reduction CrystalClear
_computing_publication_material 'CrystalStructure 3.7.0'
_computing_structure_refinement 'SHELXL-97 (Sheldrick, 1997)'
_computing_structure_solution 'SHELXS-97 (Sheldrick, 1990)'
_diffrn_ambient_temperature 113(2)
_diffrn_detector_area_resol_mean 7.31
_diffrn_measured_fraction_theta_full 0.999
_diffrn_measured_fraction_theta_max 0.999
_diffrn_measurement_device_type 'Rigaku Saturn'
_diffrn_measurement_method \w
_diffrn_radiation_monochromator confocal
_diffrn_radiation_source 'rotating anode'
_diffrn_radiation_type MoK\a
_diffrn_radiation_wavelength 0.71070
_diffrn_reflns_av_R_equivalents 0.0462
_diffrn_reflns_av_sigmaI/netI 0.0632
_diffrn_reflns_limit_h_max 14
_diffrn_reflns_limit_h_min -14
_diffrn_reflns_limit_k_max 10
_diffrn_reflns_limit_k_min -11
_diffrn_reflns_limit_l_max 17
_diffrn_reflns_limit_l_min -17
_diffrn_reflns_number 14503
_diffrn_reflns_theta_full 28.67
_diffrn_reflns_theta_max 28.67
_diffrn_reflns_theta_min 1.62
_exptl_absorpt_coefficient_mu 0.087
_exptl_absorpt_correction_T_max 0.9828
_exptl_absorpt_correction_T_min 0.9726
_exptl_absorpt_correction_type multi-scan
_exptl_absorpt_process_details 'Jacobson, R. (1998) Private communication'
_exptl_crystal_colour yellow
_exptl_crystal_density_diffrn 1.268
_exptl_crystal_density_method 'not measured'
_exptl_crystal_description block
_exptl_crystal_F_000 444
_exptl_crystal_size_max 0.32
_exptl_crystal_size_mid 0.30
_exptl_crystal_size_min 0.20
_refine_diff_density_max 0.205
_refine_diff_density_min -0.179
_refine_diff_density_rms 0.041
_refine_ls_abs_structure_details 'None, Friedel Pairs merged'
_refine_ls_extinction_coef 0.041(5)
_refine_ls_extinction_expression Fc^*^=kFc[1+0.001xFc^2^\l^3^/sin(2\q)]^-1/4^
_refine_ls_extinction_method SHELXL
_refine_ls_goodness_of_fit_ref 0.999
_refine_ls_hydrogen_treatment mixed
_refine_ls_matrix_type full
_refine_ls_number_parameters 294
_refine_ls_number_reflns 3010
_refine_ls_number_restraints 1
_refine_ls_restrained_S_all 0.998
_refine_ls_R_factor_all 0.0450
_refine_ls_R_factor_gt 0.0380
_refine_ls_shift/su_max 0.000
_refine_ls_shift/su_mean 0.000
_refine_ls_structure_factor_coef Fsqd
_refine_ls_weighting_details 'calc w=1/[\s^2^(Fo^2^)+(0.0521P)^2^+0.0000P] where P=(Fo^2^+2Fc^2^)/3'
_refine_ls_weighting_scheme calc
_refine_ls_wR_factor_gt 0.0830
_refine_ls_wR_factor_ref 0.0864
_reflns_number_gt 2588
_reflns_number_total 3010
_reflns_threshold_expression >2sigma(I)
_cod_data_source_file c002943b.txt
_cod_data_source_block 2a
_cod_database_code 7238248

loop_
_symmetry_equiv_pos_as_xyz
'x, y, z'
'-x, y+1/2, -z'

loop_
_atom_site_label
_atom_site_type_symbol
_atom_site_fract_x
_atom_site_fract_y
_atom_site_fract_z
_atom_site_U_iso_or_equiv
_atom_site_adp_type
_atom_site_occupancy
_atom_site_symmetry_multiplicity
_atom_site_calc_flag
_atom_site_refinement_flags
O1 O 0.90155(13) 0.4148(2) 0.49130(12) 0.0261(3) Uani 1 1 d .
O2 O 0.62668(15) 1.0350(2) 0.02074(11) 0.0267(3) Uani 1 1 d .
O3 O 0.08664(14) 0.2925(2) 0.18769(12) 0.0282(4) Uani 1 1 d .
O4 O 0.92466(13) 1.20249(18) 0.32240(11) 0.0252(3) Uani 1 1 d .
O5 O 0.72193(16) 0.3457(2) 0.07439(13) 0.0389(4) Uani 1 1 d .
C1 C 0.50313(17) 0.5823(2) 0.23058(14) 0.0162(4) Uani 1 1 d .
H1 H 0.5262 0.5045 0.1778 0.019 Uiso 1 1 calc R
C2 C 0.59570(18) 0.5757(2) 0.33921(14) 0.0170(4) Uani 1 1 d .
C3 C 0.70690(18) 0.4835(2) 0.36352(15) 0.0183(4) Uani 1 1 d .
H3 H 0.7273 0.4092 0.3129 0.022 Uiso 1 1 calc R
C4 C 0.78862(17) 0.5014(3) 0.46361(15) 0.0196(4) Uani 1 1 d .
C5 C 0.75853(19) 0.6096(2) 0.53737(15) 0.0204(4) Uani 1 1 d .
H5 H 0.8145 0.6204 0.6055 0.025 Uiso 1 1 calc R
C6 C 0.64613(18) 0.7029(3) 0.51207(15) 0.0194(4) Uani 1 1 d .
H6 H 0.6260 0.7777 0.5625 0.023 Uiso 1 1 calc R
C7 C 0.56455(17) 0.6855(2) 0.41308(14) 0.0173(4) Uani 1 1 d .
C8 C 0.44371(17) 0.7856(2) 0.36752(14) 0.0173(4) Uani 1 1 d .
H8 H 0.4207 0.8635 0.4202 0.021 Uiso 1 1 calc R
C9 C 0.33834(18) 0.6615(2) 0.32447(15) 0.0180(4) Uani 1 1 d .
C10 C 0.22015(19) 0.6490(3) 0.35091(15) 0.0217(4) Uani 1 1 d .
H10 H 0.1971 0.7243 0.3998 0.026 Uiso 1 1 calc R
C11 C 0.13509(18) 0.5254(3) 0.30549(15) 0.0233(4) Uani 1 1 d .
H11 H 0.0543 0.5161 0.3239 0.028 Uiso 1 1 calc R
C12 C 0.16797(18) 0.4166(3) 0.23376(15) 0.0202(4) Uani 1 1 d .
C13 C 0.28606(18) 0.4298(2) 0.20488(15) 0.0187(4) Uani 1 1 d .
H13 H 0.3080 0.3560 0.1547 0.022 Uiso 1 1 calc R
C14 C 0.37004(17) 0.5517(2) 0.25056(14) 0.0168(4) Uani 1 1 d .
C15 C 0.50898(17) 0.7620(2) 0.19854(14) 0.0167(4) Uani 1 1 d .
C16 C 0.55682(17) 0.8180(3) 0.11390(14) 0.0180(4) Uani 1 1 d .
H16 H 0.5798 0.7427 0.0651 0.022 Uiso 1 1 calc R
C17 C 0.57089(18) 0.9863(3) 0.10112(15) 0.0195(4) Uani 1 1 d .
C18 C 0.53006(19) 1.0962(2) 0.16888(15) 0.0217(4) Uani 1 1 d .
H18 H 0.5349 1.2110 0.1572 0.026 Uiso 1 1 calc R
C19 C 0.48192(18) 1.0386(3) 0.25427(15) 0.0206(4) Uani 1 1 d .
H19 H 0.4545 1.1139 0.3009 0.025 Uiso 1 1 calc R
C20 C 0.47430(18) 0.8714(2) 0.27084(14) 0.0177(4) Uani 1 1 d .
C21 C 0.8066(2) 0.9896(3) 0.38137(18) 0.0350(6) Uani 1 1 d .
H21A H 0.7902 1.0739 0.4309 0.042 Uiso 1 1 calc R
H21B H 0.8508 0.8964 0.4217 0.042 Uiso 1 1 calc R
H21C H 0.7251 0.9524 0.3367 0.042 Uiso 1 1 calc R
C22 C 0.88756(18) 1.0590(3) 0.31324(16) 0.0239(4) Uani 1 1 d .
C23 C 0.9227(2) 0.9492(3) 0.2323(2) 0.0398(6) Uani 1 1 d .
H23A H 0.9760 1.0096 0.1925 0.048 Uiso 1 1 calc R
H23B H 0.8447 0.9108 0.1831 0.048 Uiso 1 1 calc R
H23C H 0.9707 0.8547 0.2678 0.048 Uiso 1 1 calc R
C24 C 0.8474(2) 0.5794(3) 0.0660(3) 0.0497(7) Uani 1 1 d .
H24A H 0.8115 0.6153 0.1258 0.060 Uiso 1 1 calc R
H24B H 0.8233 0.6576 0.0071 0.060 Uiso 1 1 calc R
H24C H 0.9410 0.5742 0.0886 0.060 Uiso 1 1 calc R
C25 C 0.7964(2) 0.4139(3) 0.03009(17) 0.0282(5) Uani 1 1 d .
C26 C 0.8396(3) 0.3377(4) -0.0598(2) 0.0513(8) Uani 1 1 d .
H26A H 0.7990 0.2300 -0.0753 0.062 Uiso 1 1 calc R
H26B H 0.9329 0.3246 -0.0411 0.062 Uiso 1 1 calc R
H26C H 0.8155 0.4081 -0.1228 0.062 Uiso 1 1 calc R
H2 H 0.909(3) 0.347(4) 0.443(2) 0.048(9) Uiso 1 1 d .
H4 H 0.027(3) 0.278(4) 0.232(2) 0.052(8) Uiso 1 1 d .
H7 H 0.645(3) 1.143(4) 0.025(2) 0.050(9) Uiso 1 1 d .

loop_
_atom_site_aniso_label
_atom_site_aniso_U_11
_atom_site_aniso_U_22
_atom_site_aniso_U_33
_atom_site_aniso_U_23
_atom_site_aniso_U_13
_atom_site_aniso_U_12
O1 0.0202(7) 0.0285(8) 0.0275(8) 0.0014(7) 0.0006(6) 0.0040(7)
O2 0.0328(8) 0.0267(9) 0.0232(7) 0.0044(7) 0.0117(6) -0.0016(7)
O3 0.0248(8) 0.0303(9) 0.0298(8) -0.0046(7) 0.0069(6) -0.0112(7)
O4 0.0213(7) 0.0234(8) 0.0319(8) -0.0003(7) 0.0083(6) -0.0009(6)
O5 0.0394(9) 0.0404(10) 0.0411(9) -0.0067(8) 0.0182(7) -0.0137(8)
C1 0.0178(9) 0.0143(9) 0.0172(9) -0.0019(7) 0.0056(7) 0.0011(7)
C2 0.0185(9) 0.0153(9) 0.0177(9) 0.0022(8) 0.0054(7) -0.0033(8)
C3 0.0191(9) 0.0169(9) 0.0200(9) 0.0001(8) 0.0066(7) -0.0020(8)
C4 0.0157(9) 0.0205(10) 0.0222(10) 0.0047(8) 0.0034(7) -0.0012(8)
C5 0.0207(10) 0.0219(11) 0.0172(9) 0.0027(8) 0.0009(7) -0.0063(8)
C6 0.0238(10) 0.0177(10) 0.0181(9) -0.0005(8) 0.0079(7) -0.0065(8)
C7 0.0202(9) 0.0156(9) 0.0173(9) 0.0013(8) 0.0070(7) -0.0027(8)
C8 0.0202(9) 0.0160(10) 0.0171(9) -0.0026(8) 0.0073(7) 0.0006(8)
C9 0.0203(10) 0.0163(10) 0.0180(9) 0.0010(8) 0.0054(7) 0.0016(8)
C10 0.0250(11) 0.0221(10) 0.0199(10) 0.0007(8) 0.0090(8) 0.0018(9)
C11 0.0190(9) 0.0267(11) 0.0259(10) 0.0021(9) 0.0086(8) -0.0002(9)
C12 0.0192(9) 0.0194(9) 0.0208(10) 0.0036(8) 0.0015(7) -0.0029(8)
C13 0.0208(9) 0.0180(10) 0.0168(9) 0.0010(8) 0.0033(7) 0.0009(8)
C14 0.0177(9) 0.0162(9) 0.0162(8) 0.0036(8) 0.0032(7) 0.0017(8)
C15 0.0138(9) 0.0181(9) 0.0166(9) -0.0003(8) 0.0000(7) -0.0001(7)
C16 0.0165(9) 0.0202(10) 0.0173(9) -0.0024(8) 0.0034(7) 0.0021(8)
C17 0.0189(9) 0.0231(10) 0.0167(9) 0.0037(8) 0.0041(7) -0.0027(8)
C18 0.0254(10) 0.0143(10) 0.0258(10) 0.0039(8) 0.0067(8) 0.0017(8)
C19 0.0212(10) 0.0172(10) 0.0241(10) -0.0014(8) 0.0063(8) 0.0019(8)
C20 0.0158(9) 0.0198(10) 0.0175(9) -0.0009(8) 0.0039(7) 0.0010(8)
C21 0.0295(12) 0.0403(14) 0.0334(12) 0.0088(11) 0.0031(9) -0.0097(11)
C22 0.0160(9) 0.0238(11) 0.0302(11) 0.0018(9) 0.0017(8) -0.0002(9)
C23 0.0385(13) 0.0318(14) 0.0516(15) -0.0134(11) 0.0156(11) -0.0057(11)
C24 0.0343(14) 0.0282(13) 0.081(2) 0.0006(14) -0.0001(13) -0.0029(12)
C25 0.0232(11) 0.0269(11) 0.0320(11) 0.0042(10) 0.0010(9) -0.0009(10)
C26 0.0401(15) 0.075(2) 0.0420(14) -0.0161(15) 0.0158(12) -0.0142(15)

loop_
_atom_type_symbol
_atom_type_description
_atom_type_scat_dispersion_real
_atom_type_scat_dispersion_imag
_atom_type_scat_source
C C 0.0033 0.0000 'International Tables Vol C Tables 4.2.6.8 and 6.1.1.4'
H H 0.0000 0.0000 'International Tables Vol C Tables 4.2.6.8 and 6.1.1.4'
O O 0.0106 0.0000 'International Tables Vol C Tables 4.2.6.8 and 6.1.1.4'

loop_
_geom_angle_atom_site_label_1
_geom_angle_atom_site_label_2
_geom_angle_atom_site_label_3
_geom_angle
C4 O1 H2 111.2(19)
C17 O2 H7 111.7(17)
C12 O3 H4 105.8(18)
C2 C1 C14 106.23(14)
C2 C1 C15 102.99(15)
C14 C1 C15 107.40(16)
C2 C1 H1 113.2
C14 C1 H1 113.2
C15 C1 H1 113.2
C3 C2 C7 121.15(17)
C3 C2 C1 125.24(17)
C7 C2 C1 113.37(16)
C2 C3 C4 118.85(18)
C2 C3 H3 120.6
C4 C3 H3 120.6
O1 C4 C5 118.30(17)
O1 C4 C3 121.25(18)
C5 C4 C3 120.45(17)
C4 C5 C6 120.39(17)
C4 C5 H5 119.8
C6 C5 H5 119.8
C7 C6 C5 119.48(18)
C7 C6 H6 120.3
C5 C6 H6 120.3
C6 C7 C2 119.69(18)
C6 C7 C8 127.19(17)
C2 C7 C8 112.91(15)
C9 C8 C20 106.47(14)
C9 C8 C7 106.25(16)
C20 C8 C7 103.85(15)
C9 C8 H8 113.2
C20 C8 H8 113.2
C7 C8 H8 113.2
C10 C9 C14 119.54(18)
C10 C9 C8 126.99(17)
C14 C9 C8 113.46(16)
C9 C10 C11 119.75(18)
C9 C10 H10 120.1
C11 C10 H10 120.1
C12 C11 C10 120.21(18)
C12 C11 H11 119.9
C10 C11 H11 119.9
O3 C12 C11 121.83(18)
O3 C12 C13 117.56(18)
C11 C12 C13 120.61(18)
C14 C13 C12 118.88(18)
C14 C13 H13 120.6
C12 C13 H13 120.6
C13 C14 C9 120.99(17)
C13 C14 C1 126.17(17)
C9 C14 C1 112.82(16)
C16 C15 C20 121.07(18)
C16 C15 C1 125.09(17)
C20 C15 C1 113.46(16)
C15 C16 C17 119.14(18)
C15 C16 H16 120.4
C17 C16 H16 120.4
O2 C17 C18 122.86(19)
O2 C17 C16 116.93(18)
C18 C17 C16 120.20(18)
C17 C18 C19 120.15(18)
C17 C18 H18 119.9
C19 C18 H18 119.9
C20 C19 C18 119.83(18)
C20 C19 H19 120.1
C18 C19 H19 120.1
C19 C20 C15 119.40(17)
C19 C20 C8 127.41(17)
C15 C20 C8 112.90(17)
C22 C21 H21A 109.5
C22 C21 H21B 109.5
H21A C21 H21B 109.5
C22 C21 H21C 109.5
H21A C21 H21C 109.5
H21B C21 H21C 109.5
O4 C22 C21 121.7(2)
O4 C22 C23 120.8(2)
C21 C22 C23 117.5(2)
C22 C23 H23A 109.5
C22 C23 H23B 109.5
H23A C23 H23B 109.5
C22 C23 H23C 109.5
H23A C23 H23C 109.5
H23B C23 H23C 109.5
C25 C24 H24A 109.5
C25 C24 H24B 109.5
H24A C24 H24B 109.5
C25 C24 H24C 109.5
H24A C24 H24C 109.5
H24B C24 H24C 109.5
O5 C25 C26 122.0(2)
O5 C25 C24 120.1(2)
C26 C25 C24 117.8(2)
C25 C26 H26A 109.5
C25 C26 H26B 109.5
H26A C26 H26B 109.5
C25 C26 H26C 109.5
H26A C26 H26C 109.5
H26B C26 H26C 109.5

loop_
_geom_bond_atom_site_label_1
_geom_bond_atom_site_label_2
_geom_bond_distance
O1 C4 1.377(2)
O1 H2 0.85(3)
O2 C17 1.365(2)
O2 H7 0.90(3)
O3 C12 1.379(2)
O3 H4 0.96(3)
O4 C22 1.232(3)
O5 C25 1.215(3)
C1 C2 1.524(2)
C1 C14 1.525(2)
C1 C15 1.526(3)
C1 H1 1.0000
C2 C3 1.383(3)
C2 C7 1.400(3)
C3 C4 1.395(3)
C3 H3 0.9500
C4 C5 1.386(3)
C5 C6 1.399(3)
C5 H5 0.9500
C6 C7 1.383(3)
C6 H6 0.9500
C7 C8 1.531(3)
C8 C9 1.524(3)
C8 C20 1.527(3)
C8 H8 1.0000
C9 C10 1.386(3)
C9 C14 1.403(3)
C10 C11 1.395(3)
C10 H10 0.9500
C11 C12 1.382(3)
C11 H11 0.9500
C12 C13 1.400(3)
C13 C14 1.380(3)
C13 H13 0.9500
C15 C16 1.382(3)
C15 C20 1.398(3)
C16 C17 1.394(3)
C16 H16 0.9500
C17 C18 1.388(3)
C18 C19 1.397(3)
C18 H18 0.9500
C19 C20 1.384(3)
C19 H19 0.9500
C21 C22 1.477(3)
C21 H21A 0.9800
C21 H21B 0.9800
C21 H21C 0.9800
C22 C23 1.486(3)
C23 H23A 0.9800
C23 H23B 0.9800
C23 H23C 0.9800
C24 C25 1.489(4)
C24 H24A 0.9800
C24 H24B 0.9800
C24 H24C 0.9800
C25 C26 1.477(3)
C26 H26A 0.9800
C26 H26B 0.9800
C26 H26C 0.9800

loop_
_geom_hbond_atom_site_label_D
_geom_hbond_atom_site_label_H
_geom_hbond_atom_site_label_A
_geom_hbond_distance_DH
_geom_hbond_distance_HA
_geom_hbond_distance_DA
_geom_hbond_angle_DHA
_geom_hbond_site_symmetry_A
O2 H7 O5 0.90(3) 1.89(3) 2.758(2) 161(3) 1_565
O3 H4 O4 0.96(3) 1.87(3) 2.812(2) 167(3) 1_445
O1 H2 O4 0.85(3) 1.98(3) 2.834(2) 176(3) 1_545

loop_
_geom_torsion_atom_site_label_1
_geom_torsion_atom_site_label_2
_geom_torsion_atom_site_label_3
_geom_torsion_atom_site_label_4
_geom_torsion
C14 C1 C2 C3 129.78(19)
C15 C1 C2 C3 -117.5(2)
C14 C1 C2 C7 -55.8(2)
C15 C1 C2 C7 56.93(19)
C7 C2 C3 C4 0.0(3)
C1 C2 C3 C4 173.98(18)
C2 C3 C4 O1 -178.90(17)
C2 C3 C4 C5 0.2(3)
O1 C4 C5 C6 178.66(18)
C3 C4 C5 C6 -0.4(3)
C4 C5 C6 C7 0.5(3)
C5 C6 C7 C2 -0.4(3)
C5 C6 C7 C8 -174.71(18)
C3 C2 C7 C6 0.1(3)
C1 C2 C7 C6 -174.51(17)
C3 C2 C7 C8 175.22(18)
C1 C2 C7 C8 0.6(2)
C6 C7 C8 C9 -130.6(2)
C2 C7 C8 C9 54.7(2)
C6 C7 C8 C20 117.3(2)
C2 C7 C8 C20 -57.4(2)
C20 C8 C9 C10 -124.9(2)
C7 C8 C9 C10 124.9(2)
C20 C8 C9 C14 55.1(2)
C7 C8 C9 C14 -55.2(2)
C14 C9 C10 C11 1.3(3)
C8 C9 C10 C11 -178.71(18)
C9 C10 C11 C12 -0.5(3)
C10 C11 C12 O3 179.67(18)
C10 C11 C12 C13 -0.7(3)
O3 C12 C13 C14 -179.30(16)
C11 C12 C13 C14 1.0(3)
C12 C13 C14 C9 -0.2(3)
C12 C13 C14 C1 178.68(17)
C10 C9 C14 C13 -1.0(3)
C8 C9 C14 C13 179.06(17)
C10 C9 C14 C1 -179.98(16)
C8 C9 C14 C1 0.0(2)
C2 C1 C14 C13 -123.59(19)
C15 C1 C14 C13 126.75(19)
C2 C1 C14 C9 55.4(2)
C15 C1 C14 C9 -54.29(19)
C2 C1 C15 C16 114.24(19)
C14 C1 C15 C16 -133.86(18)
C2 C1 C15 C20 -58.76(19)
C14 C1 C15 C20 53.14(19)
C20 C15 C16 C17 0.2(3)
C1 C15 C16 C17 -172.27(18)
C15 C16 C17 O2 175.62(16)
C15 C16 C17 C18 -3.9(3)
O2 C17 C18 C19 -175.49(18)
C16 C17 C18 C19 4.0(3)
C17 C18 C19 C20 -0.4(3)
C18 C19 C20 C15 -3.2(3)
C18 C19 C20 C8 170.21(17)
C16 C15 C20 C19 3.3(3)
C1 C15 C20 C19 176.62(18)
C16 C15 C20 C8 -171.02(16)
C1 C15 C20 C8 2.3(2)
C9 C8 C20 C19 129.9(2)
C7 C8 C20 C19 -118.1(2)
C9 C8 C20 C15 -56.3(2)
C7 C8 C20 C15 55.6(2)
